data_4128374
loop_
_publ_author_name
'Bailey, Wilson D.'
'Dhar, Debanjan'
'Cramblitt, Anna C.'
'Tolman, William B.'

_publ_section_title
;
 Mechanistic Dichotomy in Proton-Coupled Electron-Transfer Reactions of
 Phenols with a Copper Superoxide Complex.
;
_journal_issue 13
_journal_name_full 'Journal of the American Chemical Society'
_journal_page_first 5470
_journal_page_last 5480
_journal_paper_doi 10.1021/jacs.9b00466
_journal_volume 141
_journal_year 2019
_chemical_formula_moiety 'C39 H47 Cu N4 O3'
_chemical_formula_sum 'C39 H47 Cu N4 O3'
_chemical_formula_weight 683.34
_chemical_name_common LCuOArNMe2
_chemical_name_systematic LCuOArNMe2
_space_group_crystal_system monoclinic
_space_group_IT_number 14
_space_group_name_Hall '-P 2yn'
_space_group_name_H-M_alt 'P 1 21/n 1'
_atom_sites_solution_hydrogens geom
_audit_creation_method SHELXL-2014/7
_cell_angle_alpha 90
_cell_angle_beta 92.625(4)
_cell_angle_gamma 90
_cell_formula_units_Z 4
_cell_length_a 12.8040(19)
_cell_length_b 19.802(3)
_cell_length_c 24.105(4)
_cell_measurement_reflns_used 9080
_cell_measurement_temperature 100(2)
_cell_measurement_theta_max 23.91
_cell_measurement_theta_min 2.49
_cell_volume 6105.3(16)
_computing_cell_refinement 'SAINT, Bruker'
_computing_data_collection 'APEX II, Bruker'
_computing_data_reduction 'SAINT, Bruker'
_computing_structure_refinement 'SHELXL-2014/7 (Sheldrick, 2014)'
_diffrn_ambient_temperature 100(2)
_diffrn_measured_fraction_theta_full 0.993
_diffrn_measured_fraction_theta_max 0.993
_diffrn_measurement_device_type 'Bruker D8 Photon 100 CMOS'
_diffrn_measurement_method '\f and \w scans'
_diffrn_radiation_type MoK\a
_diffrn_radiation_wavelength 0.71073
_diffrn_reflns_av_R_equivalents 0.0711
_diffrn_reflns_av_unetI/netI 0.0452
_diffrn_reflns_Laue_measured_fraction_full 0.993
_diffrn_reflns_Laue_measured_fraction_max 0.993
_diffrn_reflns_limit_h_max 11
_diffrn_reflns_limit_h_min -11
_diffrn_reflns_limit_k_max 18
_diffrn_reflns_limit_k_min -18
_diffrn_reflns_limit_l_max 21
_diffrn_reflns_limit_l_min -21
_diffrn_reflns_number 44669
_diffrn_reflns_point_group_measured_fraction_full 0.993
_diffrn_reflns_point_group_measured_fraction_max 0.993
_diffrn_reflns_theta_full 18.847
_diffrn_reflns_theta_max 18.847
_diffrn_reflns_theta_min 2.492
_diffrn_source micro
_exptl_absorpt_coefficient_mu 0.382
_exptl_absorpt_correction_T_max 0.7454
_exptl_absorpt_correction_T_min 0.5519
_exptl_absorpt_correction_type multi-scan
_exptl_absorpt_process_details 'SADABS, R. Blessing, 1995'
_exptl_crystal_colour purple
_exptl_crystal_density_diffrn 0.743
_exptl_crystal_description block
_exptl_crystal_F_000 1448
_exptl_crystal_size_max 0.20
_exptl_crystal_size_mid 0.20
_exptl_crystal_size_min 0.15
_refine_diff_density_max 0.786
_refine_diff_density_min -0.478
_refine_diff_density_rms 0.093
_refine_ls_extinction_method none
_refine_ls_goodness_of_fit_ref 2.206
_refine_ls_hydrogen_treatment constr
_refine_ls_matrix_type full
_refine_ls_number_parameters 434
_refine_ls_number_reflns 4778
_refine_ls_number_restraints 87
_refine_ls_restrained_S_all 2.221
_refine_ls_R_factor_all 0.1694
_refine_ls_R_factor_gt 0.1568
_refine_ls_shift/su_max 0.000
_refine_ls_shift/su_mean 0.000
_refine_ls_structure_factor_coef Fsqd
_refine_ls_weighting_details 'w=1/[\s^2^(Fo^2^)+(0.2000P)^2^] where P=(Fo^2^+2Fc^2^)/3'
_refine_ls_weighting_scheme calc
_refine_ls_wR_factor_gt 0.4680
_refine_ls_wR_factor_ref 0.4809
_reflns_Friedel_coverage 0.000
_reflns_number_gt 3905
_reflns_number_total 4778
_reflns_threshold_expression 'I > 2\s(I)'
_cod_data_source_file ja9b00466_si_002.cif
_cod_data_source_block mo_17259_0m_a_sqd
_cod_depositor_comments
;
The following automatic conversions were performed:

data item '_exptl_absorpt_correction_type' value 'Multi-scan' was
changed to 'multi-scan' in accordance with the
/home/data/users/saulius/crontab/automatic-downloads/current/ACS/lib/dictionaries/cif_core.dic
dictionary named 'cif_core.dic' version 2.4.2 last updated on
2011-04-26.

Automatic conversion script
Id: cif_fix_values 6909 2019-04-08 15:41:33Z antanas 
;
_cod_original_sg_symbol_H-M 'P 21/n'
_cod_database_code 4128374
_shelx_shelxl_version_number 2014/7
_shelx_space_group_comment
;
The symmetry employed for this shelxl refinement is uniquely defined
by the following loop, which should always be used as a source of
symmetry information in preference to the above space-group names.
They are only intended as comments.
;

loop_
_space_group_symop_operation_xyz
'x, y, z'
'-x+1/2, y+1/2, -z+1/2'
'-x, -y, -z'
'x-1/2, -y-1/2, z-1/2'

loop_
_atom_site_label
_atom_site_type_symbol
_atom_site_fract_x
_atom_site_fract_y
_atom_site_fract_z
_atom_site_U_iso_or_equiv
_atom_site_adp_type
_atom_site_occupancy
_atom_site_site_symmetry_order
_atom_site_calc_flag
_atom_site_refinement_flags_posn
_atom_site_refinement_flags_adp
Cu1 Cu 0.44789(13) 0.39300(8) 0.64132(7) 0.0852(11) Uani 1 1 d . .
O1 O 0.4880(7) 0.3205(4) 0.6876(4) 0.087(3) Uani 1 1 d . .
O2 O 0.6002(9) 0.5735(6) 0.6528(4) 0.107(3) Uani 1 1 d . .
N1 N 0.5385(10) 0.4655(5) 0.6746(5) 0.084(3) Uani 1 1 d . .
N2 N 0.4183(11) 0.4632(7) 0.5862(5) 0.073(3) Uani 1 1 d . .
N3 N 0.3495(8) 0.3407(8) 0.5852(5) 0.092(4) Uani 1 1 d . .
O3 O 0.2555(9) 0.3627(6) 0.5008(5) 0.120(4) Uani 1 1 d . .
N4 N 0.2660(14) 0.2110(10) 0.8598(7) 0.187(5) Uani 1 1 d D U
C1 C 0.7744(12) 0.3216(8) 0.6716(6) 0.101(5) Uani 1 1 d . .
H1A H 0.758378 0.295917 0.637545 0.152 Uiso 1 1 calc R U
H1B H 0.745789 0.297945 0.703270 0.152 Uiso 1 1 calc R U
H1C H 0.850377 0.325830 0.677476 0.152 Uiso 1 1 calc R U
C2 C 0.7264(11) 0.3907(7) 0.6665(6) 0.082(4) Uani 1 1 d . .
H2 H 0.660596 0.386187 0.642771 0.098 Uiso 1 1 calc R U
C3 C 0.7968(14) 0.4366(10) 0.6372(7) 0.124(6) Uani 1 1 d . .
H3A H 0.862929 0.441333 0.658949 0.186 Uiso 1 1 calc R U
H3B H 0.763618 0.480947 0.632622 0.186 Uiso 1 1 calc R U
H3C H 0.810434 0.417806 0.600592 0.186 Uiso 1 1 calc R U
C4 C 0.6987(13) 0.4247(7) 0.7189(6) 0.092(4) Uani 1 1 d . .
C5 C 0.7694(16) 0.4163(10) 0.7642(8) 0.130(6) Uani 1 1 d . .
H5 H 0.831640 0.390420 0.762387 0.156 Uiso 1 1 calc R U
C6 C 0.740(3) 0.4504(12) 0.8139(8) 0.187(11) Uani 1 1 d . .
H6 H 0.785881 0.451912 0.845863 0.225 Uiso 1 1 calc R U
C7 C 0.643(2) 0.4809(15) 0.8140(15) 0.205(13) Uani 1 1 d . .
H7 H 0.620496 0.495397 0.849081 0.246 Uiso 1 1 calc R U
C8 C 0.580(2) 0.4918(9) 0.7722(8) 0.144(8) Uani 1 1 d . .
C9 C 0.483(2) 0.5324(13) 0.7759(9) 0.183(7) Uani 1 1 d . U
H9 H 0.432113 0.522148 0.744423 0.219 Uiso 1 1 calc R U
C10 C 0.518(2) 0.6098(12) 0.7758(10) 0.184(7) Uani 1 1 d . U
H10A H 0.566802 0.617345 0.746536 0.276 Uiso 1 1 calc R U
H10B H 0.551165 0.621325 0.811943 0.276 Uiso 1 1 calc R U
H10C H 0.455677 0.638265 0.769041 0.276 Uiso 1 1 calc R U
C11 C 0.435(2) 0.5201(12) 0.8323(8) 0.187(7) Uani 1 1 d . U
H11A H 0.452118 0.558144 0.857093 0.280 Uiso 1 1 calc R U
H11B H 0.464102 0.478393 0.848714 0.280 Uiso 1 1 calc R U
H11C H 0.359302 0.515862 0.826985 0.280 Uiso 1 1 calc R U
C12 C 0.6073(13) 0.4624(6) 0.7212(6) 0.085(4) Uani 1 1 d . .
C13 C 0.5408(16) 0.5221(8) 0.6424(10) 0.102(6) Uani 1 1 d . .
C14 C 0.4679(15) 0.5203(10) 0.5939(7) 0.081(5) Uani 1 1 d . .
C15 C 0.4598(14) 0.5721(8) 0.5563(8) 0.094(5) Uani 1 1 d . .
H15 H 0.497946 0.612994 0.561385 0.112 Uiso 1 1 calc R U
C16 C 0.3928(13) 0.5615(8) 0.5102(8) 0.093(4) Uani 1 1 d . .
H16 H 0.383288 0.595966 0.483064 0.111 Uiso 1 1 calc R U
C17 C 0.3394(12) 0.5005(10) 0.5036(6) 0.095(5) Uani 1 1 d . .
H17 H 0.292214 0.493317 0.472578 0.114 Uiso 1 1 calc R U
C18 C 0.3565(12) 0.4514(9) 0.5425(8) 0.086(5) Uani 1 1 d . .
C19 C 0.3123(13) 0.3802(9) 0.5440(8) 0.087(4) Uani 1 1 d . .
C20 C 0.3180(13) 0.2734(8) 0.5877(6) 0.085(4) Uani 1 1 d . .
C21 C 0.2231(15) 0.2565(13) 0.6077(7) 0.116(6) Uani 1 1 d . .
C22 C 0.1496(14) 0.3136(11) 0.6295(9) 0.143(7) Uani 1 1 d . .
H22 H 0.190085 0.356749 0.630033 0.172 Uiso 1 1 calc R U
C23 C 0.0520(16) 0.3224(17) 0.5846(9) 0.208(13) Uani 1 1 d . .
H23A H 0.075450 0.346455 0.551911 0.313 Uiso 1 1 calc R U
H23B H -0.003675 0.348203 0.601393 0.313 Uiso 1 1 calc R U
H23C H 0.025397 0.277760 0.573446 0.313 Uiso 1 1 calc R U
C24 C 0.1139(18) 0.3005(11) 0.6902(8) 0.162(8) Uani 1 1 d . .
H24A H 0.101377 0.343797 0.708386 0.243 Uiso 1 1 calc R U
H24B H 0.168721 0.275702 0.711266 0.243 Uiso 1 1 calc R U
H24C H 0.049307 0.273853 0.688603 0.243 Uiso 1 1 calc R U
C25 C 0.1983(15) 0.1866(15) 0.6137(7) 0.117(6) Uani 1 1 d . .
H25 H 0.132519 0.174022 0.627273 0.141 Uiso 1 1 calc R U
C26 C 0.263(3) 0.1412(15) 0.6012(9) 0.180(11) Uani 1 1 d . .
H26 H 0.245497 0.094871 0.605771 0.216 Uiso 1 1 calc R U
C27 C 0.3622(19) 0.1602(11) 0.5800(10) 0.167(9) Uani 1 1 d . .
H27 H 0.409000 0.125512 0.569867 0.200 Uiso 1 1 calc R U
C28 C 0.3919(15) 0.2261(9) 0.5740(7) 0.108(5) Uani 1 1 d . .
C29 C 0.499(2) 0.2413(11) 0.5557(11) 0.162(6) Uani 1 1 d . U
H29 H 0.516551 0.286569 0.571791 0.195 Uiso 1 1 calc R U
C30 C 0.493(2) 0.2508(11) 0.4986(11) 0.174(7) Uani 1 1 d . U
H30A H 0.494545 0.206935 0.479903 0.261 Uiso 1 1 calc R U
H30B H 0.552238 0.278221 0.487727 0.261 Uiso 1 1 calc R U
H30C H 0.427420 0.274137 0.487835 0.261 Uiso 1 1 calc R U
C31 C 0.5857(19) 0.1980(11) 0.5722(10) 0.175(7) Uani 1 1 d . U
H31A H 0.561106 0.151440 0.575639 0.262 Uiso 1 1 calc R U
H31B H 0.616579 0.213311 0.607940 0.262 Uiso 1 1 calc R U
H31C H 0.638559 0.200082 0.544028 0.262 Uiso 1 1 calc R U
C32 C 0.4336(12) 0.2999(8) 0.7291(7) 0.117(4) Uani 1 1 d D U
C33 C 0.3889(11) 0.2337(10) 0.7249(8) 0.131(4) Uani 1 1 d . U
H33 H 0.396509 0.208351 0.691893 0.157 Uiso 1 1 calc R U
C34 C 0.3372(12) 0.2068(10) 0.7657(6) 0.144(5) Uani 1 1 d D U
H34 H 0.311863 0.161825 0.762761 0.173 Uiso 1 1 calc R U
C35 C 0.3202(15) 0.2450(9) 0.8133(7) 0.152(4) Uani 1 1 d D U
C36 C 0.3661(13) 0.3079(8) 0.8213(7) 0.144(5) Uani 1 1 d D U
H36 H 0.360323 0.331259 0.855467 0.173 Uiso 1 1 calc R U
C37 C 0.4215(12) 0.3363(9) 0.7780(6) 0.129(4) Uani 1 1 d D U
H37 H 0.450740 0.380233 0.782023 0.155 Uiso 1 1 calc R U
C38 C 0.1955(19) 0.1547(15) 0.8446(10) 0.194(6) Uani 1 1 d . U
H38A H 0.236012 0.112870 0.842524 0.291 Uiso 1 1 calc R U
H38B H 0.160522 0.163878 0.808325 0.291 Uiso 1 1 calc R U
H38C H 0.143028 0.149907 0.872627 0.291 Uiso 1 1 calc R U
C39 C 0.2604(19) 0.2428(15) 0.9061(10) 0.189(6) Uani 1 1 d . U
H39A H 0.325816 0.267295 0.914186 0.283 Uiso 1 1 calc R U
H39B H 0.248897 0.210439 0.935986 0.283 Uiso 1 1 calc R U
H39C H 0.202111 0.274909 0.903440 0.283 Uiso 1 1 calc R U

loop_
_atom_site_aniso_label
_atom_site_aniso_U_11
_atom_site_aniso_U_22
_atom_site_aniso_U_33
_atom_site_aniso_U_23
_atom_site_aniso_U_13
_atom_site_aniso_U_12
Cu1 0.0871(16) 0.0833(17) 0.0879(17) 0.0115(8) 0.0321(10) 0.0194(8)
O1 0.103(7) 0.078(6) 0.081(6) 0.027(5) 0.031(5) 0.030(5)
O2 0.139(9) 0.086(8) 0.094(7) 0.031(6) -0.002(6) 0.011(7)
N1 0.121(9) 0.043(7) 0.089(9) 0.037(6) 0.026(8) 0.027(6)
N2 0.096(9) 0.052(8) 0.075(9) 0.028(6) 0.029(8) 0.020(7)
N3 0.071(8) 0.129(13) 0.076(9) -0.009(8) 0.011(6) 0.014(8)
O3 0.103(8) 0.142(10) 0.113(9) -0.041(8) -0.012(7) -0.012(7)
N4 0.153(9) 0.265(12) 0.145(9) 0.069(9) 0.022(9) -0.014(8)
C1 0.105(11) 0.114(12) 0.083(10) 0.016(8) -0.007(8) 0.054(9)
C2 0.071(9) 0.105(11) 0.069(10) 0.009(8) -0.008(8) 0.043(8)
C3 0.118(13) 0.146(15) 0.104(13) 0.024(12) -0.033(11) 0.023(12)
C4 0.126(13) 0.085(10) 0.063(11) 0.019(8) -0.011(10) 0.039(10)
C5 0.158(16) 0.151(15) 0.077(14) 0.006(11) -0.037(12) 0.033(13)
C6 0.31(4) 0.20(2) 0.042(12) 0.019(12) -0.048(15) 0.07(2)
C7 0.19(2) 0.23(3) 0.20(3) 0.08(2) 0.02(2) 0.11(2)
C8 0.23(2) 0.126(14) 0.080(13) 0.035(11) 0.048(14) 0.116(15)
C9 0.244(16) 0.205(14) 0.106(10) -0.008(11) 0.078(10) 0.061(14)
C10 0.242(17) 0.201(15) 0.114(11) -0.012(12) 0.070(11) 0.074(15)
C11 0.253(17) 0.210(15) 0.104(10) -0.007(11) 0.080(11) 0.056(14)
C12 0.128(13) 0.061(9) 0.068(11) 0.017(8) 0.016(10) 0.044(9)
C13 0.111(13) 0.045(11) 0.154(19) 0.008(13) 0.047(14) 0.010(10)
C14 0.097(12) 0.065(13) 0.084(12) 0.036(11) 0.050(10) 0.043(11)
C15 0.116(13) 0.076(12) 0.091(12) -0.024(11) 0.024(11) 0.000(9)
C16 0.098(11) 0.070(12) 0.111(15) 0.005(9) 0.013(11) 0.004(9)
C17 0.091(11) 0.127(15) 0.064(10) 0.010(10) -0.022(8) 0.039(11)
C18 0.063(9) 0.125(18) 0.070(11) -0.017(12) 0.001(9) 0.040(10)
C19 0.073(10) 0.090(13) 0.098(14) 0.001(11) 0.018(10) 0.024(10)
C20 0.101(12) 0.067(11) 0.089(11) 0.024(8) 0.042(9) -0.012(10)
C21 0.102(15) 0.18(2) 0.066(10) 0.016(11) -0.005(10) -0.013(15)
C22 0.090(12) 0.164(17) 0.18(2) 0.011(14) 0.077(14) 0.010(12)
C23 0.098(15) 0.41(4) 0.118(16) 0.04(2) 0.009(12) 0.023(19)
C24 0.180(19) 0.181(19) 0.130(16) -0.021(14) 0.068(15) 0.056(15)
C25 0.098(13) 0.16(2) 0.094(13) 0.008(13) 0.030(10) -0.043(14)
C26 0.25(3) 0.16(2) 0.138(19) -0.028(16) 0.10(2) -0.02(2)
C27 0.21(2) 0.097(16) 0.21(2) -0.024(13) 0.142(19) 0.003(13)
C28 0.143(15) 0.060(11) 0.127(13) 0.003(9) 0.074(11) 0.002(11)
C29 0.187(14) 0.143(12) 0.165(13) 0.016(11) 0.096(13) 0.043(10)
C30 0.188(14) 0.157(12) 0.182(14) 0.020(13) 0.073(14) 0.037(11)
C31 0.197(15) 0.166(13) 0.168(14) 0.021(12) 0.085(13) 0.038(11)
C32 0.092(7) 0.146(10) 0.114(9) 0.088(8) 0.028(7) 0.021(7)
C33 0.103(8) 0.162(10) 0.128(9) 0.076(9) 0.025(7) 0.013(7)
C34 0.112(8) 0.187(10) 0.133(9) 0.085(8) 0.008(8) 0.007(8)
C35 0.120(8) 0.211(10) 0.127(8) 0.089(8) 0.026(7) -0.002(7)
C36 0.124(8) 0.193(10) 0.119(8) 0.062(8) 0.030(7) 0.018(8)
C37 0.111(8) 0.164(10) 0.116(9) 0.077(8) 0.032(7) 0.022(7)
C38 0.160(12) 0.266(15) 0.157(11) 0.084(12) 0.029(11) -0.023(11)
C39 0.151(11) 0.282(15) 0.136(12) 0.054(12) 0.025(11) 0.010(11)

loop_
_atom_type_symbol
_atom_type_description
_atom_type_scat_dispersion_real
_atom_type_scat_dispersion_imag
_atom_type_scat_source
C C 0.0033 0.0016 'International Tables Vol C Tables 4.2.6.8 and 6.1.1.4'
H H 0.0000 0.0000 'International Tables Vol C Tables 4.2.6.8 and 6.1.1.4'
Cu Cu 0.3201 1.2651 'International Tables Vol C Tables 4.2.6.8 and 6.1.1.4'
N N 0.0061 0.0033 'International Tables Vol C Tables 4.2.6.8 and 6.1.1.4'
O O 0.0106 0.0060 'International Tables Vol C Tables 4.2.6.8 and 6.1.1.4'

loop_
_geom_angle_atom_site_label_1
_geom_angle_atom_site_label_2
_geom_angle_atom_site_label_3
_geom_angle
O1 Cu1 N2 172.4(4)
O1 Cu1 N1 100.0(5)
N2 Cu1 N1 81.5(6)
O1 Cu1 N3 98.4(6)
N2 Cu1 N3 79.6(7)
N1 Cu1 N3 160.9(6)
C32 O1 Cu1 123.4(8)
C13 N1 C12 117.7(14)
C13 N1 Cu1 112.9(13)
C12 N1 Cu1 128.8(8)
C14 N2 C18 122.7(14)
C14 N2 Cu1 116.3(12)
C18 N2 Cu1 120.9(13)
C19 N3 C20 119.9(13)
C19 N3 Cu1 112.1(13)
C20 N3 Cu1 128.0(11)
C39 N4 C38 122.0(19)
C39 N4 C35 118.3(17)
C38 N4 C35 116.8(15)
C2 C1 H1A 109.5
C2 C1 H1B 109.5
H1A C1 H1B 109.5
C2 C1 H1C 109.5
H1A C1 H1C 109.5
H1B C1 H1C 109.5
C3 C2 C4 107.5(13)
C3 C2 C1 110.0(12)
C4 C2 C1 117.0(12)
C3 C2 H2 107.3
C4 C2 H2 107.3
C1 C2 H2 107.3
C2 C3 H3A 109.5
C2 C3 H3B 109.5
H3A C3 H3B 109.5
C2 C3 H3C 109.5
H3A C3 H3C 109.5
H3B C3 H3C 109.5
C12 C4 C5 123.2(15)
C12 C4 C2 120.7(12)
C5 C4 C2 116.0(14)
C4 C5 C6 114.1(18)
C4 C5 H5 122.9
C6 C5 H5 122.9
C7 C6 C5 119(2)
C7 C6 H6 120.7
C5 C6 H6 120.7
C8 C7 C6 127(3)
C8 C7 H7 116.3
C6 C7 H7 116.3
C7 C8 C12 116(2)
C7 C8 C9 123(2)
C12 C8 C9 121(2)
C8 C9 C11 109.6(19)
C8 C9 C10 107(2)
C11 C9 C10 105.9(18)
C8 C9 H9 111.4
C11 C9 H9 111.4
C10 C9 H9 111.4
C9 C10 H10A 109.5
C9 C10 H10B 109.5
H10A C10 H10B 109.5
C9 C10 H10C 109.5
H10A C10 H10C 109.5
H10B C10 H10C 109.5
C9 C11 H11A 109.5
C9 C11 H11B 109.5
H11A C11 H11B 109.5
C9 C11 H11C 109.5
H11A C11 H11C 109.5
H11B C11 H11C 109.5
C4 C12 N1 119.4(12)
C4 C12 C8 120.0(16)
N1 C12 C8 120.3(16)
O2 C13 N1 124(2)
O2 C13 C14 121.6(17)
N1 C13 C14 114.0(16)
N2 C14 C15 122.2(18)
N2 C14 C13 115.0(14)
C15 C14 C13 122.5(19)
C14 C15 C16 116.2(16)
C14 C15 H15 121.9
C16 C15 H15 121.9
C15 C16 C17 120.4(15)
C15 C16 H16 119.8
C17 C16 H16 119.8
C18 C17 C16 118.5(14)
C18 C17 H17 120.7
C16 C17 H17 120.7
N2 C18 C17 120.0(16)
N2 C18 C19 111.0(17)
C17 C18 C19 129.1(18)
O3 C19 N3 127.8(16)
O3 C19 C18 115.3(16)
N3 C19 C18 116.1(17)
C21 C20 C28 123.1(16)
C21 C20 N3 120.8(17)
C28 C20 N3 115.8(13)
C20 C21 C25 118.5(18)
C20 C21 C22 120(2)
C25 C21 C22 121.5(19)
C24 C22 C21 113.2(16)
C24 C22 C23 112.9(14)
C21 C22 C23 108.0(18)
C24 C22 H22 107.5
C21 C22 H22 107.5
C23 C22 H22 107.5
C22 C23 H23A 109.5
C22 C23 H23B 109.5
H23A C23 H23B 109.5
C22 C23 H23C 109.5
H23A C23 H23C 109.5
H23B C23 H23C 109.5
C22 C24 H24A 109.5
C22 C24 H24B 109.5
H24A C24 H24B 109.5
C22 C24 H24C 109.5
H24A C24 H24C 109.5
H24B C24 H24C 109.5
C26 C25 C21 120.9(19)
C26 C25 H25 119.5
C21 C25 H25 119.5
C25 C26 C27 120(2)
C25 C26 H26 120.2
C27 C26 H26 120.2
C28 C27 C26 122.6(18)
C28 C27 H27 118.7
C26 C27 H27 118.7
C27 C28 C20 115.2(15)
C27 C28 C29 119.2(17)
C20 C28 C29 125.6(15)
C30 C29 C31 111.0(19)
C30 C29 C28 108(2)
C31 C29 C28 120.5(19)
C30 C29 H29 105.3
C31 C29 H29 105.3
C28 C29 H29 105.3
C29 C30 H30A 109.5
C29 C30 H30B 109.5
H30A C30 H30B 109.5
C29 C30 H30C 109.5
H30A C30 H30C 109.5
H30B C30 H30C 109.5
C29 C31 H31A 109.5
C29 C31 H31B 109.5
H31A C31 H31B 109.5
C29 C31 H31C 109.5
H31A C31 H31C 109.5
H31B C31 H31C 109.5
O1 C32 C37 124.6(14)
O1 C32 C33 117.2(16)
C37 C32 C33 118.1(16)
C34 C33 C32 122(2)
C34 C33 H33 119.0
C32 C33 H33 119.0
C33 C34 C35 120(2)
C33 C34 H34 120.2
C35 C34 H34 120.2
C36 C35 C34 121.3(18)
C36 C35 N4 120.2(12)
C34 C35 N4 117.7(12)
C35 C36 C37 118.7(17)
C35 C36 H36 120.7
C37 C36 H36 120.7
C32 C37 C36 120.0(16)
C32 C37 H37 120.0
C36 C37 H37 120.0
N4 C38 H38A 109.5
N4 C38 H38B 109.5
H38A C38 H38B 109.5
N4 C38 H38C 109.5
H38A C38 H38C 109.5
H38B C38 H38C 109.5
N4 C39 H39A 109.5
N4 C39 H39B 109.5
H39A C39 H39B 109.5
N4 C39 H39C 109.5
H39A C39 H39C 109.5
H39B C39 H39C 109.5

loop_
_geom_bond_atom_site_label_1
_geom_bond_atom_site_label_2
_geom_bond_distance
Cu1 O1 1.876(8)
Cu1 N2 1.947(11)
Cu1 N1 1.992(13)
Cu1 N3 2.081(12)
O1 C32 1.309(17)
O2 C13 1.290(18)
N1 C13 1.365(19)
N1 C12 1.397(18)
N2 C14 1.307(19)
N2 C18 1.309(17)
N3 C19 1.336(19)
N3 C20 1.393(18)
O3 C19 1.289(19)
N4 C39 1.29(3)
N4 C38 1.47(3)
N4 C35 1.505(17)
C1 C2 1.503(17)
C1 H1A 0.9800
C1 H1B 0.9800
C1 H1C 0.9800
C2 C3 1.48(2)
C2 C4 1.488(19)
C2 H2 1.0000
C3 H3A 0.9800
C3 H3B 0.9800
C3 H3C 0.9800
C4 C12 1.392(19)
C4 C5 1.40(2)
C5 C6 1.44(3)
C5 H5 0.9500
C6 C7 1.38(3)
C6 H6 0.9500
C7 C8 1.28(3)
C7 H7 0.9500
C8 C12 1.42(2)
C8 C9 1.48(3)
C9 C11 1.54(3)
C9 C10 1.59(3)
C9 H9 1.0000
C10 H10A 0.9800
C10 H10B 0.9800
C10 H10C 0.9800
C11 H11A 0.9800
C11 H11B 0.9800
C11 H11C 0.9800
C13 C14 1.46(2)
C14 C15 1.37(2)
C15 C16 1.39(2)
C15 H15 0.9500
C16 C17 1.39(2)
C16 H16 0.9500
C17 C18 1.36(2)
C17 H17 0.9500
C18 C19 1.52(2)
C20 C21 1.37(2)
C20 C28 1.382(19)
C21 C25 1.43(3)
C21 C22 1.58(3)
C22 C24 1.57(3)
C22 C23 1.62(3)
C22 H22 1.0000
C23 H23A 0.9800
C23 H23B 0.9800
C23 H23C 0.9800
C24 H24A 0.9800
C24 H24B 0.9800
C24 H24C 0.9800
C25 C26 1.26(3)
C25 H25 0.9500
C26 C27 1.45(3)
C26 H26 0.9500
C27 C28 1.37(2)
C27 H27 0.9500
C28 C29 1.49(3)
C29 C30 1.39(3)
C29 C31 1.45(3)
C29 H29 1.0000
C30 H30A 0.9800
C30 H30B 0.9800
C30 H30C 0.9800
C31 H31A 0.9800
C31 H31B 0.9800
C31 H31C 0.9800
C32 C37 1.397(10)
C32 C33 1.43(2)
C33 C34 1.32(2)
C33 H33 0.9500
C34 C35 1.398(10)
C34 H34 0.9500
C35 C36 1.387(10)
C36 C37 1.407(10)
C36 H36 0.9500
C37 H37 0.9500
C38 H38A 0.9800
C38 H38B 0.9800
C38 H38C 0.9800
C39 H39A 0.9800
C39 H39B 0.9800
C39 H39C 0.9800
